data_7706028
loop_
_publ_author_name
'Yang, Yanqiu'
'Lv, Lina'
'Liu, Yunnu'
'Chen, Baihua'
'Liu, Jun'
'Li, Xingliang'
'Luo, Shunzhong'

_publ_section_title
;
 Complexes of Th(IV) with neutral O-N-N-O hybrid ligands: a thermodynamic
 and crystallographic study.
;
_journal_issue 2
_journal_name_full 'Dalton transactions (Cambridge, England : 2003)'
_journal_page_first 705
_journal_page_last 714
_journal_paper_doi 10.1039/d0dt03479g
_journal_volume 50
_journal_year 2021
_chemical_formula_moiety 'C32 H40 N8 O6 Th, 3(Cl O4), 2(C16 H18 N4 O2), 2(O)'
_chemical_formula_sum 'C64 H76 Cl3 N16 O24 Th'
_chemical_formula_weight 1791.79
_space_group_crystal_system monoclinic
_space_group_IT_number 13
_space_group_name_Hall '-P 2yac'
_space_group_name_H-M_alt 'P 1 2/n 1'
_atom_sites_solution_hydrogens mixed
_atom_sites_solution_primary dual
_audit_creation_date 2019-05-17
_audit_creation_method
;
Olex2 1.2
(compiled 2018.05.29 svn.r3508 for OlexSys, GUI svn.r5506)
;
_audit_update_record
;
2020-11-20 deposited with the CCDC.	2020-12-03 downloaded from the CCDC.
;
_cell_angle_alpha 90
_cell_angle_beta 97.528(10)
_cell_angle_gamma 90
_cell_formula_units_Z 2
_cell_length_a 16.5157(16)
_cell_length_b 14.3850(14)
_cell_length_c 17.7543(14)
_cell_measurement_reflns_used 3277
_cell_measurement_temperature 293(2)
_cell_measurement_theta_max 22.4240
_cell_measurement_theta_min 3.6260
_cell_volume 4181.7(7)
_computing_cell_refinement 'CrysAlisPro 1.171.38.43 (Rigaku OD, 2015)'
_computing_data_collection 'CrysAlisPro 1.171.38.43 (Rigaku OD, 2015)'
_computing_data_reduction 'CrysAlisPro 1.171.38.43 (Rigaku OD, 2015)'
_computing_molecular_graphics 'Olex2 (Dolomanov et al., 2009)'
_computing_publication_material 'Olex2 (Dolomanov et al., 2009)'
_computing_structure_refinement 'ShelXL (Sheldrick, 2015)'
_computing_structure_solution 'ShelXT (Sheldrick, 2015)'
_diffrn_ambient_temperature 293.15
_diffrn_detector 'CCD plate'
_diffrn_detector_area_resol_mean 16.0874
_diffrn_detector_type Eos
_diffrn_measured_fraction_theta_full 0.997
_diffrn_measured_fraction_theta_max 0.998
_diffrn_measurement_details
;
List of Runs (angles in degrees, time in seconds):

  # Type    Start    End  Width  t~exp~   \w     \q     \k     \f   Frames
#--------------------------------------------------------------------------
  1  \w    -22.00  19.00   1.00   12.50    --  -14.81 -99.00  90.00   41
  2  \w      9.00  49.00   1.00   12.50    --   17.08 -99.00  30.00   40
  3  \w    -52.00  34.00   1.00   12.50    --   17.08 -38.00-180.00   86
  4  \w    -76.00 -16.00   1.00   12.50    --  -14.81 -19.00 -90.00   60
;
_diffrn_measurement_device 'four-circle diffractometer'
_diffrn_measurement_device_type 'Xcalibur, Eos'
_diffrn_measurement_method '\w scans'
_diffrn_orient_matrix_type 'CrysAlisPro convention (1999,Acta A55,543-557)'
_diffrn_orient_matrix_UB_11 0.0235209000
_diffrn_orient_matrix_UB_12 0.0264322000
_diffrn_orient_matrix_UB_13 -0.0229575000
_diffrn_orient_matrix_UB_21 -0.0137406000
_diffrn_orient_matrix_UB_22 0.0415762000
_diffrn_orient_matrix_UB_23 0.0156656000
_diffrn_orient_matrix_UB_31 0.0337187000
_diffrn_orient_matrix_UB_32 -0.0015254000
_diffrn_orient_matrix_UB_33 0.0291630000
_diffrn_radiation_monochromator graphite
_diffrn_radiation_probe x-ray
_diffrn_radiation_type MoK\a
_diffrn_radiation_wavelength 0.71073
_diffrn_reflns_av_unetI/netI 0.0983
_diffrn_reflns_Laue_measured_fraction_full 0.997
_diffrn_reflns_Laue_measured_fraction_max 0.998
_diffrn_reflns_limit_h_max 20
_diffrn_reflns_limit_h_min -20
_diffrn_reflns_limit_k_max 17
_diffrn_reflns_limit_k_min -17
_diffrn_reflns_limit_l_max 22
_diffrn_reflns_limit_l_min -22
_diffrn_reflns_number 11137
_diffrn_reflns_point_group_measured_fraction_full 0.997
_diffrn_reflns_point_group_measured_fraction_max 0.998
_diffrn_reflns_theta_full 25.242
_diffrn_reflns_theta_max 26.372
_diffrn_reflns_theta_min 2.856
_diffrn_source 'fine-focus sealed X-ray tube'
_diffrn_source_type 'Enhance (Mo) X-ray Source'
_exptl_absorpt_coefficient_mu 1.957
_exptl_absorpt_correction_T_max 1.00000
_exptl_absorpt_correction_T_min 0.83923
_exptl_absorpt_correction_type multi-scan
_exptl_absorpt_process_details
;
CrysAlisPro 1.171.38.43 (Rigaku Oxford Diffraction, 2015)
Empirical absorption correction using spherical harmonics,
 implemented in SCALE3 ABSPACK scaling algorithm.
;
_exptl_crystal_colour colourless
_exptl_crystal_density_diffrn 1.423
_exptl_crystal_description block
_exptl_crystal_F_000 1810
_exptl_crystal_size_max 0.35
_exptl_crystal_size_mid 0.3
_exptl_crystal_size_min 0.25
_refine_diff_density_max 1.108
_refine_diff_density_min -1.361
_refine_diff_density_rms 0.150
_refine_ls_extinction_method none
_refine_ls_goodness_of_fit_ref 1.019
_refine_ls_hydrogen_treatment constr
_refine_ls_matrix_type full
_refine_ls_number_parameters 455
_refine_ls_number_reflns 11137
_refine_ls_number_restraints 0
_refine_ls_restrained_S_all 1.019
_refine_ls_R_factor_all 0.1249
_refine_ls_R_factor_gt 0.0777
_refine_ls_shift/su_max 0.001
_refine_ls_shift/su_mean 0.000
_refine_ls_structure_factor_coef Fsqd
_refine_ls_weighting_details 'w=1/[\s^2^(Fo^2^)+(0.1375P)^2^] where P=(Fo^2^+2Fc^2^)/3'
_refine_ls_weighting_scheme calc
_refine_ls_wR_factor_gt 0.2046
_refine_ls_wR_factor_ref 0.2211
_reflns_Friedel_coverage 0.000
_reflns_number_gt 6590
_reflns_number_total 11137
_reflns_threshold_expression 'I > 2\s(I)'
_twin_special_details
;
Component 2 rotated by 179.9536\% 
 around [-0.71 0.00 0.71] (reciprocal) or [-0.76 0.00 0.65] (direct)
;
_cod_data_source_file d0dt03479g1.cif
_cod_data_source_block Th_TMBiPDA
_cod_depositor_comments 'Adding full bibliography for 7706028--7706029.cif.'
_cod_database_code 7706028
_shelx_shelxl_version_number 2014/7
_chemical_oxdiff_formula c12h12n2o3u1
_shelx_space_group_comment
;
The symmetry employed for this shelxl refinement is uniquely defined
by the following loop, which should always be used as a source of
symmetry information in preference to the above space-group names.
They are only intended as comments.
;
_shelx_estimated_absorpt_t_max 0.640
_shelx_estimated_absorpt_t_min 0.548
_olex2_refinement_description
;
1. Twinned data refinement
 Scales: 0.6061(17)
 0.3939(17)
2. Fixed Uiso
 At 1.2 times of:
  All C(H) groups
 At 1.5 times of:
  All C(H,H,H) groups, All O(H,H) groups
3.a Rotating group:
 O3(H3A,H3B)
3.b Aromatic/amide H refined with riding coordinates:
 C2(H2), C3(H3), C4(H4), C7(H7), C8(H8), C9(H9), C18(H18), C19(H19), C20(H20),
 C26(H26), C27(H27), C28(H28)
3.c Idealised Me refined as rotating group:
 C12(H12A,H12B,H12C), C13(H13A,H13B,H13C), C15(H15A,H15B,H15C), C16(H16A,H16B,
 H16C), C23(H23A,H23B,H23C), C24(H24A,H24B,H24C), C31(H31A,H31B,H31C), C32(H32A,
 H32B,H32C)
;
_olex2_submission_special_instructions 'No special instructions were received'
_oxdiff_exptl_absorpt_empirical_details
;
Empirical correction (ABSPACK) includes:
- Absorption correction using spherical harmonics
- Frame scaling
;
_oxdiff_exptl_absorpt_empirical_full_max 1.128
_oxdiff_exptl_absorpt_empirical_full_min 0.873
_oxdiff_twin_integration_method simultaneous
_oxdiff_twin_items 2

loop_
_space_group_symop_operation_xyz
'x, y, z'
'-x+1/2, y, -z+1/2'
'-x, -y, -z'
'x-1/2, -y, z-1/2'

loop_
_atom_site_label
_atom_site_type_symbol
_atom_site_fract_x
_atom_site_fract_y
_atom_site_fract_z
_atom_site_U_iso_or_equiv
_atom_site_adp_type
_atom_site_occupancy
_atom_site_site_symmetry_order
_atom_site_calc_flag
_atom_site_refinement_flags_posn
_atom_site_refinement_flags_adp
_atom_site_refinement_flags_occupancy
_atom_site_disorder_assembly
_atom_site_disorder_group
Th1 Th 0.7500 0.69491(4) 0.7500 0.0529(2) Uani 1 2 d S T P . .
O1 O 0.8310(7) 0.7861(6) 0.8435(5) 0.067(3) Uani 1 1 d . . . . .
O2 O 0.6669(4) 0.5632(5) 0.7076(4) 0.054(2) Uani 1 1 d . . . . .
O3 O 0.7858(5) 0.6342(6) 0.6301(4) 0.066(2) Uani 1 1 d . . . . .
H3A H 0.8319 0.6026 0.6374 0.100 Uiso 1 1 d GR . . . .
H3B H 0.7971 0.6798 0.6001 0.100 Uiso 1 1 d GR . . . .
N1 N 0.6845(6) 0.8365(6) 0.8199(5) 0.052(2) Uani 1 1 d . . . . .
N2 N 0.5891(6) 0.6984(7) 0.7568(5) 0.047(2) Uani 1 1 d . . . . .
N3 N 0.8690(8) 0.8918(8) 0.9353(6) 0.079(4) Uani 1 1 d . . . . .
N4 N 0.5749(6) 0.4615(10) 0.7324(6) 0.073(3) Uani 1 1 d . . . . .
C1 C 0.7326(10) 0.8969(9) 0.8570(7) 0.071(4) Uani 1 1 d . . . . .
C2 C 0.7132(14) 0.9869(12) 0.8709(11) 0.135(8) Uani 1 1 d . . . . .
H2 H 0.7505 1.0294 0.8947 0.162 Uiso 1 1 calc R . . . .
C3 C 0.6304(13) 1.0093(10) 0.8456(13) 0.143(8) Uani 1 1 d . . . . .
H3 H 0.6125 1.0696 0.8526 0.171 Uiso 1 1 calc R . . . .
C4 C 0.5767(14) 0.9469(12) 0.8117(11) 0.143(10) Uani 1 1 d . . . . .
H4 H 0.5226 0.9630 0.7961 0.172 Uiso 1 1 calc R . . . .
C5 C 0.6048(11) 0.8583(11) 0.8010(8) 0.087(5) Uani 1 1 d . . . . .
C6 C 0.5497(8) 0.7809(12) 0.7665(8) 0.077(4) Uani 1 1 d . . . . .
C7 C 0.4664(9) 0.7939(12) 0.7443(9) 0.090(5) Uani 1 1 d . . . . .
H7 H 0.4420 0.8514 0.7496 0.108 Uiso 1 1 calc R . . . .
C8 C 0.4224(9) 0.7207(14) 0.7151(9) 0.093(5) Uani 1 1 d . . . . .
H8 H 0.3670 0.7274 0.6983 0.112 Uiso 1 1 calc R . . . .
C9 C 0.4615(8) 0.6325(11) 0.7100(9) 0.082(4) Uani 1 1 d . . . . .
H9 H 0.4314 0.5807 0.6918 0.099 Uiso 1 1 calc R . . . .
C10 C 0.5452(7) 0.6255(8) 0.7325(6) 0.050(3) Uani 1 1 d . . . . .
C11 C 0.8136(8) 0.8567(11) 0.8803(6) 0.063(4) Uani 1 1 d . . . . .
C12 C 0.9524(12) 0.8455(12) 0.9464(9) 0.112(6) Uani 1 1 d . . . . .
H12A H 0.9469 0.7823 0.9624 0.168 Uiso 1 1 calc GR . . . .
H12B H 0.9879 0.8786 0.9844 0.168 Uiso 1 1 calc GR . . . .
H12C H 0.9752 0.8464 0.8993 0.168 Uiso 1 1 calc GR . . . .
C13 C 0.8545(12) 0.9650(12) 0.9895(9) 0.124(7) Uani 1 1 d . . . . .
H13A H 0.8703 1.0240 0.9708 0.186 Uiso 1 1 calc GR . . . .
H13B H 0.8861 0.9524 1.0377 0.186 Uiso 1 1 calc GR . . . .
H13C H 0.7976 0.9664 0.9953 0.186 Uiso 1 1 calc GR . . . .
C14 C 0.5976(8) 0.5493(10) 0.7242(6) 0.053(3) Uani 1 1 d . . . . .
C15 C 0.6322(8) 0.3825(9) 0.7199(7) 0.074(4) Uani 1 1 d . . . . .
H15A H 0.6681 0.4015 0.6844 0.111 Uiso 1 1 calc GR . . . .
H15B H 0.6010 0.3296 0.7000 0.111 Uiso 1 1 calc GR . . . .
H15C H 0.6638 0.3662 0.7673 0.111 Uiso 1 1 calc GR . . . .
C16 C 0.5028(9) 0.4333(11) 0.7707(9) 0.096(5) Uani 1 1 d . . . . .
H16A H 0.5214 0.4003 0.8167 0.143 Uiso 1 1 calc GR . . . .
H16B H 0.4676 0.3937 0.7373 0.143 Uiso 1 1 calc GR . . . .
H16C H 0.4732 0.4877 0.7824 0.143 Uiso 1 1 calc GR . . . .
Cl1 Cl 0.2500 0.5193(6) 0.7500 0.121(2) Uiso 1 2 d S T P . .
O6 O 0.3172(14) 0.4609(15) 0.7517(14) 0.261(10) Uiso 1 1 d . . . . .
O7 O 0.2501(13) 0.5859(13) 0.6849(11) 0.218(8) Uiso 1 1 d . . . . .
Cl2 Cl 0.5281(5) 1.1415(5) 0.6700(4) 0.148(2) Uiso 1 1 d . . . . .
O8 O 0.4968(13) 1.0571(16) 0.6523(12) 0.234(9) Uiso 1 1 d . . . . .
O9 O 0.4790(16) 1.2063(15) 0.6328(15) 0.255(11) Uiso 1 1 d . . . . .
O10 O 0.5502(10) 1.1693(11) 0.7466(10) 0.163(6) Uiso 1 1 d . . . . .
O11 O 0.5912(15) 1.1308(16) 0.6507(13) 0.239(9) Uiso 1 1 d . . . . .
O4 O 0.7026(6) 0.4538(6) 0.9062(5) 0.074(3) Uani 1 1 d . . . . .
N5 N 0.8959(8) 0.4567(7) 0.9777(5) 0.068(3) Uani 1 1 d . . . . .
N6 N 0.7511(9) 0.3267(8) 0.9631(6) 0.092(4) Uani 1 1 d . . . . .
C17 C 0.8215(8) 0.4732(9) 0.9910(7) 0.061(3) Uani 1 1 d . . . . .
C18 C 0.8064(9) 0.5480(10) 1.0374(8) 0.080(4) Uani 1 1 d . . . . .
H18 H 0.7532 0.5602 1.0464 0.096 Uiso 1 1 calc R . . . .
C19 C 0.8669(9) 0.6019(10) 1.0689(8) 0.084(4) Uani 1 1 d . . . . .
H19 H 0.8563 0.6510 1.1002 0.101 Uiso 1 1 calc R . . . .
C20 C 0.9433(9) 0.5846(9) 1.0552(8) 0.073(4) Uani 1 1 d . . . . .
H20 H 0.9862 0.6217 1.0770 0.088 Uiso 1 1 calc R . . . .
C21 C 0.9583(7) 0.5112(11) 1.0082(7) 0.069(4) Uani 1 1 d . . . . .
C22 C 0.7546(8) 0.4156(9) 0.9493(6) 0.058(3) Uani 1 1 d . . . . .
C23 C 0.6912(12) 0.2677(12) 0.9191(10) 0.123(7) Uani 1 1 d . . . . .
H23A H 0.6435 0.3037 0.9014 0.184 Uiso 1 1 calc GR . . . .
H23B H 0.6764 0.2177 0.9503 0.184 Uiso 1 1 calc GR . . . .
H23C H 0.7140 0.2428 0.8763 0.184 Uiso 1 1 calc GR . . . .
C24 C 0.8154(13) 0.2748(13) 1.0172(12) 0.149(10) Uani 1 1 d . . . . .
H24A H 0.8611 0.2596 0.9911 0.223 Uiso 1 1 calc GR . . . .
H24B H 0.7921 0.2186 1.0341 0.223 Uiso 1 1 calc GR . . . .
H24C H 0.8334 0.3134 1.0602 0.223 Uiso 1 1 calc GR . . . .
O5 O 0.6984(7) 0.7497(8) 0.9834(5) 0.092(3) Uani 1 1 d . . . . .
N7 N 0.5678(6) 0.5971(7) 1.0174(5) 0.060(3) Uani 1 1 d . . . . .
N8 N 0.6599(9) 0.7649(9) 1.0986(6) 0.093(4) Uani 1 1 d . . . . .
C25 C 0.5699(9) 0.6891(9) 0.9981(8) 0.066(4) Uani 1 1 d . . . . .
C26 C 0.5111(10) 0.7318(9) 0.9528(10) 0.081(4) Uani 1 1 d . . . . .
H26 H 0.5164 0.7938 0.9394 0.097 Uiso 1 1 calc R . . . .
C27 C 0.4412(11) 0.6814(10) 0.9260(10) 0.090(5) Uani 1 1 d . . . . .
H27 H 0.3970 0.7120 0.8989 0.108 Uiso 1 1 calc R . . . .
C28 C 0.4364(9) 0.5896(10) 0.9385(7) 0.076(4) Uani 1 1 d . . . . .
H28 H 0.3931 0.5542 0.9152 0.092 Uiso 1 1 calc R . . . .
C29 C 0.5004(8) 0.5493(7) 0.9889(7) 0.058(3) Uani 1 1 d . . . . .
C30 C 0.6491(10) 0.7369(10) 1.0268(8) 0.072(4) Uani 1 1 d . . . . .
C31 C 0.7349(12) 0.8115(11) 1.1278(10) 0.108(6) Uani 1 1 d . . . . .
H31A H 0.7674 0.7714 1.1629 0.162 Uiso 1 1 calc GR . . . .
H31B H 0.7225 0.8676 1.1533 0.162 Uiso 1 1 calc GR . . . .
H31C H 0.7648 0.8267 1.0865 0.162 Uiso 1 1 calc GR . . . .
C32 C 0.6046(14) 0.7487(16) 1.1522(9) 0.142(8) Uani 1 1 d . . . . .
H32A H 0.6298 0.7664 1.2020 0.213 Uiso 1 1 calc GR . . . .
H32B H 0.5907 0.6839 1.1522 0.213 Uiso 1 1 calc GR . . . .
H32C H 0.5560 0.7849 1.1387 0.213 Uiso 1 1 calc GR . . . .
O12 O 0.6055(13) 1.0273(14) 1.0498(12) 0.244(9) Uiso 1 1 d . . . . .

loop_
_atom_site_aniso_label
_atom_site_aniso_U_11
_atom_site_aniso_U_22
_atom_site_aniso_U_33
_atom_site_aniso_U_23
_atom_site_aniso_U_13
_atom_site_aniso_U_12
Th1 0.0586(5) 0.0581(4) 0.0414(4) 0.000 0.0041(2) 0.000
O1 0.079(7) 0.075(6) 0.047(5) -0.016(5) 0.005(4) -0.003(6)
O2 0.036(4) 0.059(5) 0.068(5) -0.017(4) 0.010(3) -0.009(4)
O3 0.084(6) 0.071(6) 0.045(4) 0.007(4) 0.014(4) -0.008(5)
N1 0.074(7) 0.051(5) 0.030(5) -0.001(5) 0.002(4) 0.003(6)
N2 0.050(5) 0.047(6) 0.045(5) 0.008(5) 0.006(4) 0.005(5)
N3 0.114(10) 0.077(8) 0.047(6) -0.009(6) 0.013(6) -0.043(8)
N4 0.052(7) 0.094(10) 0.074(7) 0.009(7) 0.013(6) -0.021(7)
C1 0.127(14) 0.037(7) 0.048(7) -0.007(6) 0.011(8) -0.017(8)
C2 0.16(2) 0.086(13) 0.139(17) 0.003(12) -0.052(14) -0.018(13)
C3 0.150(19) 0.051(9) 0.21(2) -0.022(13) -0.046(15) 0.010(12)
C4 0.19(2) 0.077(12) 0.141(17) -0.025(12) -0.063(15) 0.087(15)
C5 0.113(13) 0.084(11) 0.059(8) 0.010(8) -0.005(9) 0.021(11)
C6 0.055(9) 0.113(13) 0.062(8) -0.001(8) 0.007(7) 0.009(9)
C7 0.063(9) 0.106(13) 0.098(11) -0.023(10) 0.004(8) 0.014(10)
C8 0.057(9) 0.136(15) 0.080(10) 0.008(10) -0.015(8) 0.026(10)
C9 0.050(8) 0.080(11) 0.115(12) -0.024(9) 0.001(8) -0.005(8)
C10 0.041(6) 0.054(8) 0.055(7) -0.015(6) 0.008(5) -0.009(7)
C11 0.070(9) 0.083(10) 0.034(6) 0.008(7) -0.004(6) -0.006(8)
C12 0.130(17) 0.146(14) 0.054(9) -0.036(11) -0.011(8) 0.033(15)
C13 0.151(17) 0.115(14) 0.103(13) -0.050(12) 0.005(12) 0.005(13)
C14 0.052(8) 0.069(9) 0.038(6) -0.002(6) 0.009(5) -0.002(8)
C15 0.080(9) 0.072(9) 0.069(8) 0.000(7) 0.006(7) -0.009(8)
C16 0.087(11) 0.104(13) 0.097(11) 0.021(10) 0.020(9) 0.002(10)
O4 0.075(6) 0.077(6) 0.068(6) 0.018(5) -0.001(5) -0.015(5)
N5 0.092(9) 0.056(7) 0.052(6) 0.006(5) -0.002(6) 0.001(7)
N6 0.139(12) 0.068(8) 0.062(7) 0.012(6) -0.008(8) -0.039(8)
C17 0.065(9) 0.063(9) 0.054(7) 0.015(7) 0.008(7) 0.009(7)
C18 0.091(11) 0.076(10) 0.066(8) -0.006(8) -0.010(8) -0.002(9)
C19 0.076(10) 0.084(11) 0.089(10) -0.022(9) 0.001(8) -0.002(9)
C20 0.069(9) 0.062(9) 0.081(9) -0.028(8) -0.019(8) 0.008(8)
C21 0.071(8) 0.081(10) 0.051(6) 0.000(8) -0.007(7) -0.006(10)
C22 0.074(9) 0.059(9) 0.041(6) 0.000(7) 0.004(6) -0.020(8)
C23 0.175(19) 0.095(12) 0.089(12) 0.005(11) -0.019(13) -0.063(13)
C24 0.17(2) 0.110(14) 0.141(18) 0.067(13) -0.060(16) -0.060(14)
O5 0.115(8) 0.099(8) 0.067(6) -0.020(6) 0.036(6) -0.042(7)
N7 0.072(7) 0.056(7) 0.052(5) -0.011(5) 0.011(5) -0.004(6)
N8 0.145(12) 0.085(9) 0.056(7) -0.026(7) 0.037(7) -0.054(9)
C25 0.100(12) 0.046(7) 0.056(7) 0.005(7) 0.023(8) -0.014(8)
C26 0.091(13) 0.049(7) 0.105(13) 0.002(9) 0.024(9) -0.021(9)
C27 0.099(13) 0.062(10) 0.101(12) 0.031(9) -0.010(10) 0.001(9)
C28 0.083(10) 0.069(10) 0.073(9) 0.006(8) -0.006(8) -0.006(8)
C29 0.077(8) 0.036(6) 0.068(7) -0.005(6) 0.032(7) -0.009(7)
C30 0.112(13) 0.045(8) 0.061(8) 0.005(7) 0.018(9) -0.011(9)
C31 0.144(17) 0.098(13) 0.088(11) -0.010(9) 0.038(11) -0.035(11)
C32 0.22(2) 0.141(17) 0.083(12) -0.029(12) 0.076(14) -0.061(18)

loop_
_atom_type_symbol
_atom_type_description
_atom_type_scat_dispersion_real
_atom_type_scat_dispersion_imag
_atom_type_scat_source
C C 0.0033 0.0016 'International Tables Vol C Tables 4.2.6.8 and 6.1.1.4'
H H 0.0000 0.0000 'International Tables Vol C Tables 4.2.6.8 and 6.1.1.4'
Cl Cl 0.1484 0.1585 'International Tables Vol C Tables 4.2.6.8 and 6.1.1.4'
N N 0.0061 0.0033 'International Tables Vol C Tables 4.2.6.8 and 6.1.1.4'
O O 0.0106 0.0060 'International Tables Vol C Tables 4.2.6.8 and 6.1.1.4'
Th Th -7.2400 8.8979 'International Tables Vol C Tables 4.2.6.8 and 6.1.1.4'

loop_
_geom_angle_atom_site_label_1
_geom_angle_atom_site_label_2
_geom_angle_atom_site_label_3
_geom_angle
_geom_angle_site_symmetry_1
_geom_angle_site_symmetry_3
_geom_angle_publ_flag
O1 Th1 O1 113.2(4) 2_656 . ?
O1 Th1 O2 88.3(3) . 2_656 ?
O1 Th1 O2 153.9(3) 2_656 2_656 ?
O1 Th1 O2 153.9(3) . . ?
O1 Th1 O2 88.3(3) 2_656 . ?
O1 Th1 O3 128.7(4) . . ?
O1 Th1 O3 76.6(3) 2_656 . ?
O1 Th1 O3 76.6(3) . 2_656 ?
O1 Th1 O3 128.7(4) 2_656 2_656 ?
O1 Th1 N1 71.4(3) . 2_656 ?
O1 Th1 N1 58.9(3) . . ?
O1 Th1 N1 58.9(3) 2_656 2_656 ?
O1 Th1 N1 71.4(3) 2_656 . ?
O1 Th1 N2 63.3(4) 2_656 . ?
O1 Th1 N2 115.4(4) . . ?
O1 Th1 N2 63.3(4) . 2_656 ?
O1 Th1 N2 115.4(4) 2_656 2_656 ?
O2 Th1 O2 75.9(4) . 2_656 ?
O2 Th1 O3 78.3(3) . 2_656 ?
O2 Th1 O3 78.3(3) 2_656 . ?
O2 Th1 O3 68.8(3) 2_656 2_656 ?
O2 Th1 O3 68.8(3) . . ?
O2 Th1 N1 119.7(3) . . ?
O2 Th1 N1 119.7(3) 2_656 2_656 ?
O2 Th1 N1 134.5(3) . 2_656 ?
O2 Th1 N1 134.5(3) 2_656 . ?
O2 Th1 N2 59.9(3) . . ?
O2 Th1 N2 122.1(3) . 2_656 ?
O2 Th1 N2 59.9(3) 2_656 2_656 ?
O2 Th1 N2 122.1(3) 2_656 . ?
O3 Th1 O3 138.1(4) 2_656 . ?
O3 Th1 N1 146.3(3) . . ?
O3 Th1 N1 73.2(3) . 2_656 ?
O3 Th1 N1 146.3(3) 2_656 2_656 ?
O3 Th1 N1 73.2(3) 2_656 . ?
O3 Th1 N2 113.6(3) 2_656 2_656 ?
O3 Th1 N2 113.6(3) . . ?
O3 Th1 N2 67.2(3) . 2_656 ?
O3 Th1 N2 67.2(3) 2_656 . ?
N1 Th1 N1 81.3(4) . 2_656 ?
N2 Th1 N1 118.0(3) 2_656 . ?
N2 Th1 N1 60.2(3) 2_656 2_656 ?
N2 Th1 N1 118.0(3) . 2_656 ?
N2 Th1 N1 60.2(3) . . ?
N2 Th1 N2 177.8(4) 2_656 . ?
C11 O1 Th1 131.2(8) . . ?
C14 O2 Th1 124.3(8) . . ?
Th1 O3 H3A 111.1 . . ?
Th1 O3 H3B 110.8 . . ?
H3A O3 H3B 103.0 . . ?
C1 N1 Th1 119.1(9) . . ?
C1 N1 C5 118.8(12) . . ?
C5 N1 Th1 119.9(8) . . ?
C6 N2 Th1 120.8(8) . . ?
C10 N2 Th1 118.5(8) . . ?
C10 N2 C6 118.6(10) . . ?
C11 N3 C12 116.7(12) . . ?
C11 N3 C13 126.2(15) . . ?
C13 N3 C12 116.9(11) . . ?
C14 N4 C15 120.4(11) . . ?
C14 N4 C16 123.9(13) . . ?
C16 N4 C15 114.3(12) . . ?
N1 C1 C2 125.8(16) . . ?
N1 C1 C11 110.7(11) . . ?
C2 C1 C11 123.4(15) . . ?
C1 C2 H2 123.3 . . ?
C1 C2 C3 113.5(15) . . ?
C3 C2 H2 123.3 . . ?
C2 C3 H3 118.7 . . ?
C4 C3 C2 122.7(15) . . ?
C4 C3 H3 118.7 . . ?
C3 C4 H4 121.2 . . ?
C3 C4 C5 117.7(18) . . ?
C5 C4 H4 121.2 . . ?
N1 C5 C4 121.0(16) . . ?
N1 C5 C6 116.3(13) . . ?
C4 C5 C6 122.7(17) . . ?
N2 C6 C5 114.6(12) . . ?
N2 C6 C7 123.2(14) . . ?
C7 C6 C5 122.2(15) . . ?
C6 C7 H7 121.1 . . ?
C8 C7 C6 117.8(15) . . ?
C8 C7 H7 121.1 . . ?
C7 C8 H8 120.2 . . ?
C7 C8 C9 119.6(13) . . ?
C9 C8 H8 120.2 . . ?
C8 C9 H9 120.5 . . ?
C10 C9 C8 119.0(13) . . ?
C10 C9 H9 120.5 . . ?
N2 C10 C9 121.4(12) . . ?
N2 C10 C14 109.5(10) . . ?
C9 C10 C14 128.5(12) . . ?
O1 C11 N3 119.8(13) . . ?
O1 C11 C1 115.7(10) . . ?
N3 C11 C1 124.4(14) . . ?
N3 C12 H12A 109.5 . . ?
N3 C12 H12B 109.5 . . ?
N3 C12 H12C 109.5 . . ?
H12A C12 H12B 109.5 . . ?
H12A C12 H12C 109.5 . . ?
H12B C12 H12C 109.5 . . ?
N3 C13 H13A 109.5 . . ?
N3 C13 H13B 109.5 . . ?
N3 C13 H13C 109.5 . . ?
H13A C13 H13B 109.5 . . ?
H13A C13 H13C 109.5 . . ?
H13B C13 H13C 109.5 . . ?
O2 C14 N4 117.7(12) . . ?
O2 C14 C10 119.7(12) . . ?
N4 C14 C10 122.6(12) . . ?
N4 C15 H15A 109.5 . . ?
N4 C15 H15B 109.5 . . ?
N4 C15 H15C 109.5 . . ?
H15A C15 H15B 109.5 . . ?
H15A C15 H15C 109.5 . . ?
H15B C15 H15C 109.5 . . ?
N4 C16 H16A 109.5 . . ?
N4 C16 H16B 109.5 . . ?
N4 C16 H16C 109.5 . . ?
H16A C16 H16B 109.5 . . ?
H16A C16 H16C 109.5 . . ?
H16B C16 H16C 109.5 . . ?
O6 Cl1 O6 106(2) . 2_556 ?
O6 Cl1 O7 116.8(11) . 2_556 ?
O6 Cl1 O7 108.8(14) . . ?
O6 Cl1 O7 116.8(11) 2_556 . ?
O6 Cl1 O7 108.8(14) 2_556 2_556 ?
O7 Cl1 O7 100.7(16) 2_556 . ?
O8 Cl2 O9 108.8(14) . . ?
O8 Cl2 O10 121.4(13) . . ?
O9 Cl2 O10 109.7(15) . . ?
O11 Cl2 O8 98.4(17) . . ?
O11 Cl2 O9 117.2(19) . . ?
O11 Cl2 O10 101.1(14) . . ?
C17 N5 C21 120.6(12) . . ?
C22 N6 C23 121.0(13) . . ?
C22 N6 C24 123.5(13) . . ?
C23 N6 C24 114.9(14) . . ?
N5 C17 C18 119.5(13) . . ?
N5 C17 C22 117.5(13) . . ?
C18 C17 C22 122.7(13) . . ?
C17 C18 H18 119.5 . . ?
C19 C18 C17 121.0(15) . . ?
C19 C18 H18 119.5 . . ?
C18 C19 H19 120.4 . . ?
C18 C19 C20 119.3(15) . . ?
C20 C19 H19 120.4 . . ?
C19 C20 H20 120.1 . . ?
C19 C20 C21 119.8(12) . . ?
C21 C20 H20 120.1 . . ?
N5 C21 C20 119.7(12) . . ?
N5 C21 C21 118.4(17) . 3_767 ?
C20 C21 C21 121.9(16) . 3_767 ?
O4 C22 N6 121.3(12) . . ?
O4 C22 C17 118.7(12) . . ?
N6 C22 C17 119.9(12) . . ?
N6 C23 H23A 109.5 . . ?
N6 C23 H23B 109.5 . . ?
N6 C23 H23C 109.5 . . ?
H23A C23 H23B 109.5 . . ?
H23A C23 H23C 109.5 . . ?
H23B C23 H23C 109.5 . . ?
N6 C24 H24A 109.5 . . ?
N6 C24 H24B 109.5 . . ?
N6 C24 H24C 109.5 . . ?
H24A C24 H24B 109.5 . . ?
H24A C24 H24C 109.5 . . ?
H24B C24 H24C 109.5 . . ?
C29 N7 C25 116.5(11) . . ?
C30 N8 C31 119.2(14) . . ?
C30 N8 C32 125.2(15) . . ?
C32 N8 C31 115.6(13) . . ?
N7 C25 C30 114.0(13) . . ?
C26 C25 N7 123.9(13) . . ?
C26 C25 C30 121.8(12) . . ?
C25 C26 H26 120.8 . . ?
C25 C26 C27 118.3(13) . . ?
C27 C26 H26 120.8 . . ?
C26 C27 H27 119.4 . . ?
C28 C27 C26 121.3(15) . . ?
C28 C27 H27 119.4 . . ?
C27 C28 H28 121.6 . . ?
C27 C28 C29 116.8(13) . . ?
C29 C28 H28 121.6 . . ?
N7 C29 C28 122.6(11) . . ?
N7 C29 C29 115.3(14) . 3_667 ?
C28 C29 C29 122.1(15) . 3_667 ?
O5 C30 N8 123.3(15) . . ?
O5 C30 C25 118.9(12) . . ?
N8 C30 C25 117.8(15) . . ?
N8 C31 H31A 109.5 . . ?
N8 C31 H31B 109.5 . . ?
N8 C31 H31C 109.5 . . ?
H31A C31 H31B 109.5 . . ?
H31A C31 H31C 109.5 . . ?
H31B C31 H31C 109.5 . . ?
N8 C32 H32A 109.5 . . ?
N8 C32 H32B 109.5 . . ?
N8 C32 H32C 109.5 . . ?
H32A C32 H32B 109.5 . . ?
H32A C32 H32C 109.5 . . ?
H32B C32 H32C 109.5 . . ?

loop_
_geom_bond_atom_site_label_1
_geom_bond_atom_site_label_2
_geom_bond_distance
_geom_bond_site_symmetry_2
_geom_bond_publ_flag
Th1 O1 2.384(7) 2_656 ?
Th1 O1 2.384(8) . ?
Th1 O2 2.402(7) . ?
Th1 O2 2.402(7) 2_656 ?
Th1 O3 2.443(7) 2_656 ?
Th1 O3 2.443(7) . ?
Th1 N1 2.686(9) 2_656 ?
Th1 N1 2.686(9) . ?
Th1 N2 2.676(10) 2_656 ?
Th1 N2 2.676(10) . ?
O1 C11 1.261(16) . ?
O2 C14 1.235(13) . ?
O3 H3A 0.8824 . ?
O3 H3B 0.8810 . ?
N1 C1 1.296(14) . ?
N1 C5 1.353(17) . ?
N2 C6 1.374(16) . ?
N2 C10 1.315(13) . ?
N3 C11 1.346(15) . ?
N3 C12 1.519(19) . ?
N3 C13 1.467(18) . ?
N4 C14 1.330(16) . ?
N4 C15 1.515(17) . ?
N4 C16 1.502(18) . ?
C1 C2 1.36(2) . ?
C1 C11 1.466(18) . ?
C2 H2 0.9300 . ?
C2 C3 1.42(2) . ?
C3 H3 0.9300 . ?
C3 C4 1.35(2) . ?
C4 H4 0.9300 . ?
C4 C5 1.38(2) . ?
C5 C6 1.52(2) . ?
C6 C7 1.394(19) . ?
C7 H7 0.9300 . ?
C7 C8 1.34(2) . ?
C8 H8 0.9300 . ?
C8 C9 1.43(2) . ?
C9 H9 0.9300 . ?
C9 C10 1.392(16) . ?
C10 C14 1.417(16) . ?
C12 H12A 0.9600 . ?
C12 H12B 0.9600 . ?
C12 H12C 0.9600 . ?
C13 H13A 0.9600 . ?
C13 H13B 0.9600 . ?
C13 H13C 0.9600 . ?
C15 H15A 0.9600 . ?
C15 H15B 0.9600 . ?
C15 H15C 0.9600 . ?
C16 H16A 0.9600 . ?
C16 H16B 0.9600 . ?
C16 H16C 0.9600 . ?
Cl1 O6 1.39(2) 2_556 ?
Cl1 O6 1.39(2) . ?
Cl1 O7 1.502(19) . ?
Cl1 O7 1.502(19) 2_556 ?
Cl2 O8 1.34(2) . ?
Cl2 O9 1.35(2) . ?
Cl2 O10 1.419(17) . ?
Cl2 O11 1.15(2) . ?
O4 C22 1.206(13) . ?
N5 C17 1.303(16) . ?
N5 C21 1.351(16) . ?
N6 C22 1.306(15) . ?
N6 C23 1.452(17) . ?
N6 C24 1.53(2) . ?
C17 C18 1.397(18) . ?
C17 C22 1.496(17) . ?
C18 H18 0.9300 . ?
C18 C19 1.329(17) . ?
C19 H19 0.9300 . ?
C19 C20 1.339(19) . ?
C20 H20 0.9300 . ?
C20 C21 1.387(18) . ?
C21 C21 1.48(3) 3_767 ?
C23 H23A 0.9600 . ?
C23 H23B 0.9600 . ?
C23 H23C 0.9600 . ?
C24 H24A 0.9600 . ?
C24 H24B 0.9600 . ?
C24 H24C 0.9600 . ?
O5 C30 1.207(17) . ?
N7 C25 1.368(14) . ?
N7 C29 1.348(13) . ?
N8 C30 1.326(16) . ?
N8 C31 1.444(19) . ?
N8 C32 1.42(2) . ?
C25 C26 1.33(2) . ?
C25 C30 1.51(2) . ?
C26 H26 0.9300 . ?
C26 C27 1.39(2) . ?
C27 H27 0.9300 . ?
C27 C28 1.343(17) . ?
C28 H28 0.9300 . ?
C28 C29 1.417(16) . ?
C29 C29 1.47(2) 3_667 ?
C31 H31A 0.9600 . ?
C31 H31B 0.9600 . ?
C31 H31C 0.9600 . ?
C32 H32A 0.9600 . ?
C32 H32B 0.9600 . ?
C32 H32C 0.9600 . ?

loop_
_geom_torsion_atom_site_label_1
_geom_torsion_atom_site_label_2
_geom_torsion_atom_site_label_3
_geom_torsion_atom_site_label_4
_geom_torsion
_geom_torsion_site_symmetry_1
_geom_torsion_site_symmetry_2
_geom_torsion_site_symmetry_3
_geom_torsion_site_symmetry_4
_geom_torsion_publ_flag
Th1 O1 C11 N3 174.5(8) . . . . ?
Th1 O1 C11 C1 -7.6(18) . . . . ?
Th1 O2 C14 N4 -146.5(8) . . . . ?
Th1 O2 C14 C10 34.6(13) . . . . ?
Th1 N1 C1 C2 154.1(14) . . . . ?
Th1 N1 C1 C11 -23.7(12) . . . . ?
Th1 N1 C5 C4 -154.7(14) . . . . ?
Th1 N1 C5 C6 24.1(15) . . . . ?
Th1 N2 C6 C5 -21.6(15) . . . . ?
Th1 N2 C6 C7 156.5(12) . . . . ?
Th1 N2 C10 C9 -157.8(10) . . . . ?
Th1 N2 C10 C14 14.4(12) . . . . ?
N1 C1 C2 C3 5(3) . . . . ?
N1 C1 C11 O1 20.5(16) . . . . ?
N1 C1 C11 N3 -161.7(12) . . . . ?
N1 C5 C6 N2 -1.8(18) . . . . ?
N1 C5 C6 C7 -179.9(14) . . . . ?
N2 C6 C7 C8 3(2) . . . . ?
N2 C10 C14 O2 -30.5(14) . . . . ?
N2 C10 C14 N4 150.5(11) . . . . ?
C1 N1 C5 C4 9(2) . . . . ?
C1 N1 C5 C6 -172.7(11) . . . . ?
C1 C2 C3 C4 1(3) . . . . ?
C2 C1 C11 O1 -157.4(16) . . . . ?
C2 C1 C11 N3 20(2) . . . . ?
C2 C3 C4 C5 -1(4) . . . . ?
C3 C4 C5 N1 -4(3) . . . . ?
C3 C4 C5 C6 177.5(19) . . . . ?
C4 C5 C6 N2 177.0(16) . . . . ?
C4 C5 C6 C7 -1(2) . . . . ?
C5 N1 C1 C2 -9(2) . . . . ?
C5 N1 C1 C11 173.0(11) . . . . ?
C5 C6 C7 C8 -179.2(15) . . . . ?
C6 N2 C10 C9 5.9(18) . . . . ?
C6 N2 C10 C14 178.1(10) . . . . ?
C6 C7 C8 C9 2(2) . . . . ?
C7 C8 C9 C10 -3(2) . . . . ?
C8 C9 C10 N2 -1(2) . . . . ?
C8 C9 C10 C14 -171.9(13) . . . . ?
C9 C10 C14 O2 141.0(14) . . . . ?
C9 C10 C14 N4 -38(2) . . . . ?
C10 N2 C6 C5 175.0(11) . . . . ?
C10 N2 C6 C7 -7(2) . . . . ?
C11 C1 C2 C3 -177.8(16) . . . . ?
C12 N3 C11 O1 3.1(19) . . . . ?
C12 N3 C11 C1 -174.5(13) . . . . ?
C13 N3 C11 O1 -171.3(14) . . . . ?
C13 N3 C11 C1 11(2) . . . . ?
C15 N4 C14 O2 -1.4(17) . . . . ?
C15 N4 C14 C10 177.6(10) . . . . ?
C16 N4 C14 O2 164.2(11) . . . . ?
C16 N4 C14 C10 -16.8(18) . . . . ?
N5 C17 C18 C19 -1(2) . . . . ?
N5 C17 C22 O4 -117.4(14) . . . . ?
N5 C17 C22 N6 66.3(17) . . . . ?
C17 N5 C21 C20 1.2(18) . . . . ?
C17 N5 C21 C21 179.4(13) . . . 3_767 ?
C17 C18 C19 C20 1(2) . . . . ?
C18 C17 C22 O4 56.9(18) . . . . ?
C18 C17 C22 N6 -119.5(16) . . . . ?
C18 C19 C20 C21 0(2) . . . . ?
C19 C20 C21 N5 -1(2) . . . . ?
C19 C20 C21 C21 -179.4(16) . . . 3_767 ?
C21 N5 C17 C18 -0.2(18) . . . . ?
C21 N5 C17 C22 174.2(11) . . . . ?
C22 C17 C18 C19 -174.9(13) . . . . ?
C23 N6 C22 O4 9(2) . . . . ?
C23 N6 C22 C17 -174.7(15) . . . . ?
C24 N6 C22 O4 180.0(16) . . . . ?
C24 N6 C22 C17 -4(2) . . . . ?
N7 C25 C26 C27 3(2) . . . . ?
N7 C25 C30 O5 101.0(16) . . . . ?
N7 C25 C30 N8 -80.6(17) . . . . ?
C25 N7 C29 C28 3.1(18) . . . . ?
C25 N7 C29 C29 -179.5(12) . . . 3_667 ?
C25 C26 C27 C28 -7(3) . . . . ?
C26 C25 C30 O5 -74(2) . . . . ?
C26 C25 C30 N8 104.8(18) . . . . ?
C26 C27 C28 C29 9(3) . . . . ?
C27 C28 C29 N7 -7(2) . . . . ?
C27 C28 C29 C29 176.0(16) . . . 3_667 ?
C29 N7 C25 C26 -1.2(19) . . . . ?
C29 N7 C25 C30 -175.7(11) . . . . ?
C30 C25 C26 C27 177.1(14) . . . . ?
C31 N8 C30 O5 -1(3) . . . . ?
C31 N8 C30 C25 -179.6(14) . . . . ?
C32 N8 C30 O5 -177.9(18) . . . . ?
C32 N8 C30 C25 4(3) . . . . ?

loop_
_twin_individual_id
_twin_individual_mass_fraction_refined
_oxdiff_twin_reflns_isolated
_oxdiff_twin_reflns_overlapped
_twin_individual_twin_lattice_type
_twin_individual_twin_matrix_11
_twin_individual_twin_matrix_12
_twin_individual_twin_matrix_13
_twin_individual_twin_matrix_21
_twin_individual_twin_matrix_22
_twin_individual_twin_matrix_23
_twin_individual_twin_matrix_31
_twin_individual_twin_matrix_32
_twin_individual_twin_matrix_33
1 0.6061(17) 3776 16824 ref 1.0000 0.0000 0.0000 0.0000 1.0000 0.0000 0.0000 0.0000 1.0000
2 0.3939(17) 3820 16823 nmt 0.0819 -0.0014 -0.9167 -0.0001 -1.0006 -0.0003 -1.0827 -0.0012 -0.0849
